data_7042612
loop_
_publ_author_name
'Mel\'anov\'a, Kl\'ara'
'Bene\<s, Ludv\'ik'
'Svoboda, Jan'
'Zima, V\'it\<ezslav'
'Vl\<cek, Milan'
'Trchov\'a, Miroslava'

_publ_section_title
;
 Synthesis and characterization of new barium methylphosphonates.
;
_journal_issue 16
_journal_name_full 'Dalton transactions (Cambridge, England : 2003)'
_journal_page_first 5363
_journal_page_last 5372
_journal_paper_doi 10.1039/c7dt00492c
_journal_volume 46
_journal_year 2017
_chemical_formula_sum 'C Ba O3 P'
_chemical_formula_weight 228.31
_space_group_IT_number 14
_symmetry_cell_setting monoclinic
_symmetry_space_group_name_Hall '-P 2ybc'
_symmetry_space_group_name_H-M 'P 1 21/c 1'
_audit_creation_date 2017-01-25T22:58
_audit_creation_method 'from EXP file using GSAS2CIF'
_audit_update_record ' 2017-01-25T22:58  Initial CIF as created by GSAS2CIF'
_cell_angle_alpha 90.0
_cell_angle_beta 99.837(8)
_cell_angle_gamma 90.0
_cell_formula_units_Z 4
_cell_length_a 8.4501(6)
_cell_length_b 7.2555(7)
_cell_length_c 7.4604(8)
_cell_volume 450.67(7)
_computing_structure_refinement GSAS
_computing_structure_solution FOX
_diffrn_ambient_temperature 483
_diffrn_measurement_device_type 'Bragg-Brentano Diffractometer'
_diffrn_radiation_polarisn_ratio 0.526
_diffrn_radiation_probe x-ray
_diffrn_radiation_type CuK\a
_diffrn_radiation_wavelength 1.540500
_exptl_absorpt_process_details
;   GSAS Absorption/surface roughness correction: function number 0
 No correction is applied.
;
_pd_calc_method 'Rietveld Refinement'
_pd_char_colour white
_pd_instr_location ' ?'
_pd_phase_name beta-BaCH3PO3
_pd_prep_temperature 483
_pd_proc_info_datetime 2017-01-25T22:58:16
_pd_proc_info_excluded_regions ' ?'
_pd_proc_ls_background_function
;   GSAS Background function number 1 with  9 terms.
 Shifted Chebyshev function of 1st kind
      1:   0.185059     2:  -0.225498     3:  -5.718430E-02 4:  -0.252420    
      5:  -0.314831     6:  -0.159711     7:   0.288208     8:  -0.432437    
      9:   3.667350E-02
;
_pd_proc_ls_peak_cutoff 0.00100
_pd_proc_ls_pref_orient_corr
;   March-Dollase
 AXIS  1 Ratio=     0.620 Frac     0.913  h= 1.000  k= 0.000  l= 0.000
 AXIS  2 Ratio=     0.595 Frac     0.081  h= 0.000  k= 1.000  l= 0.000
 AXIS  3 Ratio=     0.323 Frac     0.006  h= 0.000  k= 0.000  l= 1.000
 Prefered orientation correction range: Min=   0.50309, Max=   3.86557
;
_pd_proc_ls_profile_function
;
 CW Profile function number 3 with  19 terms
 Pseudovoigt profile coefficients as parameterized in
 P. Thompson, D.E. Cox & J.B. Hastings (1987). J. Appl. Cryst.,20,79-83.
 Asymmetry correction of L.W. Finger, D.E. Cox & A. P. Jephcoat (1994).
 J. Appl. Cryst.,27,892-900.
 #1(GU)   =    0.000 #2(GV)   =   37.663 #3(GW)   =  -33.529
 #4(GP)   =   53.712 #5(LX)   =    2.009 #6(LY)   =   23.015
 #7(S/L)  =   0.0223 #8(H/L)  =   0.0223
 #9(trns) =     0.00 #10(shft)=   0.0000
 #11(stec)=     0.00 #12(ptec)=     0.00 #13(sfec)=     0.00
 #14(L11) =    0.000 #15(L22) =    0.000 #16(L33) =    0.000
 #17(L12) =    0.000 #18(L13) =    0.000 #19(L23) =    0.000
 Peak tails are ignored  where the intensity is below 0.0010 times the peak
   Aniso. broadening axis   0.0   0.0   1.0
;
_pd_proc_ls_prof_R_factor 0.1437
_pd_proc_ls_prof_wR_expected 0.1942
_pd_proc_ls_prof_wR_factor 0.2468
_pd_spec_mounting ' ?'
_refine_ls_goodness_of_fit_all 1.28
_refine_ls_matrix_type full
_refine_ls_number_parameters 38
_refine_ls_number_restraints 17
_refine_ls_R_Fsqd_factor 0.13952
_refine_ls_shift/su_max 0.05
_refine_ls_shift/su_mean 0.00
_cod_data_source_file c7dt00492c1.cif
_cod_data_source_block beta-BaCH3PO3
_cod_depositor_comments
;
The following automatic conversions were performed:

'_geom_bond_publ_flag' value 'N' changed to 'n' according to
/home/data/users/saulius/crontab/automatic-downloads/rss-feeds/RSC/lib/dictionaries/cif_core.dic
dictionary named 'cif_core.dic' version 2.4.2 from 2011-04-26 (33
times).

'_geom_angle_publ_flag' value 'N' changed to 'n' according to
/home/data/users/saulius/crontab/automatic-downloads/rss-feeds/RSC/lib/dictionaries/cif_core.dic
dictionary named 'cif_core.dic' version 2.4.2 from 2011-04-26 (91
time).

Automatic conversion script
Id: cif_fix_values 4973 2017-02-22 13:04:09Z antanas 

 Adding full bibliography for 7042612--7042613.cif.
;
_cod_original_cell_volume 450.67(8)
_cod_original_sg_symbol_H-M 'P 21/c'
_cod_database_code 7042612

loop_
_symmetry_equiv_pos_site_id
_symmetry_equiv_pos_as_xyz
1 +x,+y,+z
2 -x,+y+1/2,-z+1/2
-1 -x,-y,-z
-2 +x,-y+1/2,+z+1/2

loop_
_atom_site_type_symbol
_atom_site_label
_atom_site_fract_x
_atom_site_fract_y
_atom_site_fract_z
_atom_site_occupancy
_atom_site_thermal_displace_type
_atom_site_U_iso_or_equiv
_atom_site_symmetry_multiplicity
O O1 0.787(4) -0.072(5) 0.514(5) 1.0 Uiso 0.025 4
O O2 0.8654(31) 0.221(5) 0.374(6) 1.0 Uiso 0.025 4
P P3 0.7647(16) 0.0673(29) 0.3278(31) 1.0 Uiso 0.025 4
O O4 0.831(4) -0.037(5) 0.150(5) 1.0 Uiso 0.025 4
C C5 0.564(4) 0.159(7) 0.264(7) 1.0 Uiso 0.025 4
Ba Ba 0.1361(5) 0.1312(11) 0.1757(11) 1.0 Uiso 0.025 4

loop_
_atom_type_symbol
_atom_type_number_in_cell
_atom_type_scat_dispersion_real
_atom_type_scat_dispersion_imag
_atom_type_scat_Cromer_Mann_a1
_atom_type_scat_Cromer_Mann_a2
_atom_type_scat_Cromer_Mann_a3
_atom_type_scat_Cromer_Mann_a4
_atom_type_scat_Cromer_Mann_b1
_atom_type_scat_Cromer_Mann_b2
_atom_type_scat_Cromer_Mann_b3
_atom_type_scat_Cromer_Mann_b4
_atom_type_scat_Cromer_Mann_c
_atom_type_scat_source
O 12.0 0.000 0.000 3.04850 13.2771 2.28680 5.70110 1.54630 0.32390 0.86700 32.9089 0.25080 International_Tables_Vol_C
P 4.0 0.000 0.000 6.43450 1.90670 4.17910 27.1570 1.78000 0.52600 1.49080 68.1645 1.11490 International_Tables_Vol_C
C 4.0 0.000 0.000 2.31000 20.8439 1.02000 10.2075 1.58860 0.56870 0.86500 51.6512 0.21560 International_Tables_Vol_C
Ba 4.0 0.000 0.000 20.3361 3.21600 19.2970 0.27560 10.8880 20.2073 2.69590 167.202 2.77310 International_Tables_Vol_C

loop_
_geom_angle_atom_site_label_1
_geom_angle_atom_site_label_2
_geom_angle_atom_site_label_3
_geom_angle
_geom_angle_site_symmetry_1
_geom_angle_site_symmetry_3
_geom_angle_publ_flag
P3 O1 Ba 92.8(16) 1_555 2_645 n
P3 O1 Ba 153.1(22) 1_555 -1_656 n
Ba O1 Ba 108.7(14) 2_645 -1_656 n
P3 O2 Ba 100.9(16) 1_555 1_655 n
P3 O2 Ba 139.9(16) 1_555 2_655 n
P3 O2 Ba 142.1(18) 1_555 -2_666 n
Ba O2 Ba 98.1(10) 1_655 2_655 n
Ba O2 Ba 84.5(6) 1_655 -2_666 n
Ba O2 Ba 74.6(9) 2_655 -2_666 n
O1 P3 O2 106.9(11) 1_555 1_555 n
O1 P3 O4 111.5(11) 1_555 1_555 n
O1 P3 C5 113.8(11) 1_555 1_555 n
O1 P3 Ba 55.9(13) 1_555 2_645 n
O2 P3 O4 106.0(12) 1_555 1_555 n
O2 P3 C5 105.8(11) 1_555 1_555 n
O2 P3 Ba 128.4(13) 1_555 2_645 n
O4 P3 C5 112.1(11) 1_555 1_555 n
O4 P3 Ba 56.3(13) 1_555 2_645 n
C5 P3 Ba 125.8(13) 1_555 2_645 n
P3 O4 Ba 99.8(16) 1_555 1_655 n
P3 O4 Ba 92.3(15) 1_555 2_645 n
P3 O4 Ba 162.2(20) 1_555 -1_655 n
Ba O4 Ba 109.4(11) 1_655 2_645 n
Ba O4 Ba 86.3(12) 1_655 -1_655 n
Ba O4 Ba 101.5(13) 2_645 -1_655 n
O1 Ba O1 127.8(12) 2_655 -1_656 n
O1 Ba O2 110.8(12) 2_655 1_455 n
O1 Ba O2 136.0(13) 2_655 2_645 n
O1 Ba O2 63.9(9) 2_655 -2_465 n
O1 Ba P3 31.3(8) 2_655 2_655 n
O1 Ba O4 127.0(11) 2_655 1_455 n
O1 Ba O4 62.4(11) 2_655 2_655 n
O1 Ba O4 69.2(12) 2_655 -1_655 n
O1 Ba Ba 102.3(8) 2_655 -1_555 n
O1 Ba Ba 32.5(8) 2_655 -2_565 n
O1 Ba Ba 100.2(9) 2_655 -2_566 n
O1 Ba O2 69.9(12) -1_656 1_455 n
O1 Ba O2 86.2(15) -1_656 2_645 n
O1 Ba O2 145.6(12) -1_656 -2_465 n
O1 Ba P3 99.1(11) -1_656 2_655 n
O1 Ba O4 94.8(11) -1_656 1_455 n
O1 Ba O4 72.5(12) -1_656 2_655 n
O1 Ba O4 145.9(10) -1_656 -1_655 n
O1 Ba Ba 129.8(11) -1_656 -1_555 n
O1 Ba Ba 159.1(10) -1_656 -2_565 n
O1 Ba Ba 38.8(9) -1_656 -2_566 n
O2 Ba O2 106.8(8) 1_455 2_645 n
O2 Ba O2 75.8(5) 1_455 -2_465 n
O2 Ba P3 90.7(8) 1_455 2_655 n
O2 Ba O4 50.6(9) 1_455 1_455 n
O2 Ba O4 66.2(9) 1_455 2_655 n
O2 Ba O4 137.2(11) 1_455 -1_655 n
O2 Ba Ba 91.5(7) 1_455 -1_555 n
O2 Ba Ba 118.4(7) 1_455 -2_565 n
O2 Ba Ba 48.9(7) 1_455 -2_566 n
O2 Ba O2 105.4(9) 2_645 -2_465 n
O2 Ba P3 162.5(8) 2_645 2_655 n
O2 Ba O4 65.0(9) 2_645 1_455 n
O2 Ba O4 158.8(14) 2_645 2_655 n
O2 Ba O4 67.7(14) 2_645 -1_655 n
O2 Ba Ba 54.1(7) 2_645 -1_555 n
O2 Ba Ba 107.8(8) 2_645 -2_565 n
O2 Ba Ba 121.9(8) 2_645 -2_566 n
O2 Ba P3 79.5(7) -2_465 2_655 n
O2 Ba O4 63.3(10) -2_465 1_455 n
O2 Ba O4 92.5(11) -2_465 2_655 n
O2 Ba O4 66.1(11) -2_465 -1_655 n
O2 Ba Ba 51.3(7) -2_465 -1_555 n
O2 Ba Ba 46.6(6) -2_465 -2_565 n
O2 Ba Ba 113.4(8) -2_465 -2_566 n
P3 Ba O4 130.4(8) 2_655 1_455 n
P3 Ba O4 31.4(8) 2_655 2_655 n
P3 Ba O4 100.3(10) 2_655 -1_655 n
P3 Ba Ba 128.3(5) 2_655 -1_555 n
P3 Ba Ba 63.1(5) 2_655 -2_565 n
P3 Ba Ba 69.0(4) 2_655 -2_566 n
O4 Ba O4 115.5(7) 1_455 2_655 n
O4 Ba O4 93.7(12) 1_455 -1_655 n
O4 Ba Ba 44.0(9) 1_455 -1_555 n
O4 Ba Ba 105.1(8) 1_455 -2_565 n
O4 Ba Ba 95.9(9) 1_455 -2_566 n
O4 Ba O4 131.6(12) 2_655 -1_655 n
O4 Ba Ba 142.3(8) 2_655 -1_555 n
O4 Ba Ba 92.8(10) 2_655 -2_565 n
O4 Ba Ba 38.0(8) 2_655 -2_566 n
O4 Ba Ba 49.6(7) -1_655 -1_555 n
O4 Ba Ba 40.6(9) -1_655 -2_565 n
O4 Ba Ba 168.8(9) -1_655 -2_566 n
Ba Ba Ba 70.71(18) -1_555 -2_565 n
Ba Ba Ba 139.61(20) -1_555 -2_566 n
Ba Ba Ba 130.4(4) -2_565 -2_566 n

loop_
_geom_bond_atom_site_label_1
_geom_bond_atom_site_label_2
_geom_bond_distance
_geom_bond_site_symmetry_2
_geom_bond_publ_flag
O1 P3 1.70(4) 1_555 n
O1 Ba 2.72(4) 2_645 n
O1 Ba 2.33(4) -1_656 n
O2 P3 1.408(29) 1_555 n
O2 Ba 2.999(33) 1_655 n
O2 Ba 3.001(33) 2_655 n
O2 Ba 3.11(4) -2_655 n
P3 O1 1.70(4) 1_555 n
P3 O2 1.408(29) 1_555 n
P3 O4 1.71(4) 1_555 n
P3 C5 1.81(4) 1_555 n
P3 Ba 3.545(17) 1_655 n
P3 Ba 3.275(17) 2_645 n
O4 P3 1.71(4) 1_555 n
O4 Ba 2.828(30) 1_655 n
O4 Ba 2.73(4) 2_645 n
O4 Ba 2.58(4) -1_655 n
C5 P3 1.81(4) 1_555 n
Ba O1 2.72(4) 2_655 n
Ba O1 2.33(4) -1_656 n
Ba O2 2.999(33) 1_455 n
Ba O2 3.001(33) 2_645 n
Ba O2 3.11(4) -2_454 n
Ba P3 3.545(17) 1_455 n
Ba P3 3.275(17) 2_655 n
Ba O4 2.828(30) 1_455 n
Ba O4 2.73(4) 2_655 n
Ba O4 2.58(4) -1_655 n
Ba Ba 4.533(6) 2_545 n
Ba Ba 4.533(6) 2_555 n
Ba Ba 3.704(14) -1_555 n
Ba Ba 4.109(7) -2_554 n
Ba Ba 4.109(7) -2_555 n
